data_4121420
loop_
_publ_author_name
'Costa, Jos\'e S\'anchez'
'Rodr\'iguez-Jim\'enez, Santiago'
'Craig, Gavin A.'
'Barth, Benjamin'
'Beavers, Christine M.'
'Teat, Simon J.'
'Arom\'i, Guillem'

_publ_section_title
;
 Three-Way Crystal-to-Crystal Reversible Transformation and Controlled
 Spin Switching by a Nonporous Molecular Material.
;
_journal_issue 10
_journal_name_full 'Journal of the American Chemical Society'
_journal_page_first 3869
_journal_page_last 3874
_journal_paper_doi 10.1021/ja411595y
_journal_volume 136
_journal_year 2014
_chemical_formula_moiety
;
C36 H30 Fe N10 O2, 1.25 (C H4 O), 0.5 (H2 O), 2(Cl O4)
;
_chemical_formula_sum 'C37.25 H35 Cl2 Fe N10 O11.75'
_chemical_formula_weight 937.50
_chemical_name_systematic
; 
 ? 
;
_space_group_IT_number 2
_symmetry_cell_setting triclinic
_symmetry_space_group_name_Hall '-P 1'
_symmetry_space_group_name_H-M 'P -1'
_atom_sites_solution_hydrogens geom
_atom_sites_solution_primary direct
_atom_sites_solution_secondary difmap
_audit_creation_method SHELXL-97
_cell_angle_alpha 71.792(4)
_cell_angle_beta 69.208(4)
_cell_angle_gamma 62.660(4)
_cell_formula_units_Z 2
_cell_length_a 12.708(4)
_cell_length_b 13.214(5)
_cell_length_c 14.931(5)
_cell_measurement_reflns_used 4346
_cell_measurement_temperature 100(2)
_cell_measurement_theta_max 25.5
_cell_measurement_theta_min 3.31
_cell_volume 2048.2(12)
_computing_cell_refinement 'SAINT V7.68A (Bruker, 2009)'
_computing_data_collection 'Apex2 v2010.3 (Bruker, 2010)'
_computing_data_reduction SAINT
_computing_molecular_graphics 'SHELXTL 5.1, XP (Sheldrick, 1994)'
_computing_publication_material SHELXL-97
_computing_structure_refinement 'SHELXL-97 (Sheldrick, 1997)'
_computing_structure_solution SHELXS
_diffrn_ambient_temperature 100(2)
_diffrn_detector_area_resol_mean 8.3
_diffrn_measured_fraction_theta_full 0.987
_diffrn_measured_fraction_theta_max 0.987
_diffrn_measurement_device_type 'Bruker Apex2'
_diffrn_measurement_method \w
_diffrn_radiation_monochromator silicon(111)
_diffrn_radiation_source 'Advanced Light Source Beamline 11.3.1'
_diffrn_radiation_type synchrotron
_diffrn_radiation_wavelength 0.77490
_diffrn_reflns_av_R_equivalents 0.0711
_diffrn_reflns_av_sigmaI/netI 0.0696
_diffrn_reflns_limit_h_max 14
_diffrn_reflns_limit_h_min -12
_diffrn_reflns_limit_k_max 14
_diffrn_reflns_limit_k_min -13
_diffrn_reflns_limit_l_max 16
_diffrn_reflns_limit_l_min 0
_diffrn_reflns_number 22242
_diffrn_reflns_theta_full 25.50
_diffrn_reflns_theta_max 25.50
_diffrn_reflns_theta_min 2.90
_exptl_absorpt_coefficient_mu 0.720
_exptl_absorpt_correction_T_max 0.745234
_exptl_absorpt_correction_T_min 0.559072
_exptl_absorpt_correction_type multi-scan
_exptl_absorpt_process_details 'TWINABS-2008/4 (Sheldrick, 2008) '
_exptl_crystal_colour orange-red
_exptl_crystal_density_diffrn 1.520
_exptl_crystal_density_method 'not measured'
_exptl_crystal_description block
_exptl_crystal_F_000 965
_exptl_crystal_size_max 0.20
_exptl_crystal_size_mid 0.13
_exptl_crystal_size_min 0.06
_refine_diff_density_max 0.667
_refine_diff_density_min -0.779
_refine_diff_density_rms 0.105
_refine_ls_extinction_method none
_refine_ls_goodness_of_fit_ref 1.066
_refine_ls_hydrogen_treatment constr
_refine_ls_matrix_type full
_refine_ls_number_parameters 580
_refine_ls_number_reflns 5825
_refine_ls_number_restraints 824
_refine_ls_restrained_S_all 1.057
_refine_ls_R_factor_all 0.1141
_refine_ls_R_factor_gt 0.0781
_refine_ls_shift/su_max 0.000
_refine_ls_shift/su_mean 0.000
_refine_ls_structure_factor_coef Fsqd
_refine_ls_weighting_details 'calc w=1/[\s^2^(Fo^2^)+(0.1082P)^2^+6.8686P] where P=(Fo^2^+2Fc^2^)/3'
_refine_ls_weighting_scheme calc
_refine_ls_wR_factor_gt 0.2015
_refine_ls_wR_factor_ref 0.2357
_reflns_number_gt 4320
_reflns_number_total 5825
_reflns_threshold_expression I>2\s(I)
_cod_data_source_file ja411595y_si_007.cif
_cod_data_source_block twin5
_cod_original_cell_volume 2048.1(12)
_cod_database_code 4121420

loop_
_symmetry_equiv_pos_as_xyz
'x, y, z'
'-x, -y, -z'

loop_
_atom_site_label
_atom_site_type_symbol
_atom_site_fract_x
_atom_site_fract_y
_atom_site_fract_z
_atom_site_U_iso_or_equiv
_atom_site_adp_type
_atom_site_occupancy
_atom_site_symmetry_multiplicity
_atom_site_calc_flag
_atom_site_refinement_flags
_atom_site_disorder_assembly
_atom_site_disorder_group
Fe1 Fe 0.99134(12) 0.23734(11) 0.73647(9) 0.0391(4) Uani 1 1 d . . .
O1 O 0.6926(7) 0.3729(6) 1.0651(5) 0.0673(19) Uani 1 1 d U . .
O2 O 1.4417(7) 0.0618(7) 0.3339(5) 0.072(2) Uani 1 1 d U . .
N1 N 0.7598(7) 0.3007(6) 0.9031(5) 0.0443(16) Uani 1 1 d U . .
H1A H 0.7850 0.3262 0.9361 0.053 Uiso 1 1 calc R . .
N2 N 0.8276(7) 0.2622(6) 0.8181(5) 0.0434(17) Uani 1 1 d U . .
N3 N 0.9295(7) 0.1874(6) 0.6644(5) 0.0412(16) Uani 1 1 d U . .
N4 N 1.1361(7) 0.1924(6) 0.6249(5) 0.0417(16) Uani 1 1 d U . .
N5 N 1.2513(7) 0.1887(6) 0.5909(5) 0.0443(16) Uani 1 1 d U . .
H5 H 1.2844 0.2090 0.6215 0.053 Uiso 1 1 calc R . .
N6 N 0.8933(7) 0.4721(6) 0.6034(5) 0.0461(17) Uani 1 1 d U . .
H6A H 0.8699 0.4514 0.5655 0.055 Uiso 1 1 calc R . .
N7 N 0.9426(6) 0.4012(6) 0.6765(5) 0.0387(15) Uani 1 1 d U . .
N8 N 1.0424(6) 0.2903(6) 0.8133(5) 0.0390(16) Uani 1 1 d U . .
N9 N 1.0620(6) 0.0921(6) 0.8223(5) 0.0377(15) Uani 1 1 d U . .
N10 N 1.0806(6) -0.0179(6) 0.8363(5) 0.0404(16) Uani 1 1 d U . .
H10 H 1.0589 -0.0458 0.8025 0.049 Uiso 1 1 calc R . .
C1 C 0.5779(11) 0.3724(9) 1.0845(7) 0.066(3) Uani 1 1 d U . .
C2 C 0.4874(11) 0.4054(9) 1.1681(8) 0.077(3) Uani 1 1 d U . .
H2A H 0.5017 0.4331 1.2125 0.093 Uiso 1 1 calc R . .
C3 C 0.3757(12) 0.3978(11) 1.1865(9) 0.091(4) Uani 1 1 d U . .
H3A H 0.3142 0.4210 1.2436 0.110 Uiso 1 1 calc R . .
C4 C 0.3515(12) 0.3571(11) 1.1236(10) 0.088(4) Uani 1 1 d U . .
H4A H 0.2757 0.3510 1.1364 0.106 Uiso 1 1 calc R . .
C5 C 0.4441(11) 0.3262(10) 1.0420(8) 0.072(3) Uani 1 1 d U . .
H5A H 0.4294 0.2999 0.9970 0.086 Uiso 1 1 calc R . .
C6 C 0.5564(10) 0.3309(8) 1.0208(7) 0.060(2) Uani 1 1 d U . .
C7 C 0.6474(9) 0.2949(8) 0.9316(7) 0.053(2) Uani 1 1 d U . .
C8 C 0.6457(9) 0.2521(8) 0.8603(7) 0.051(2) Uani 1 1 d U . .
H8A H 0.5801 0.2382 0.8574 0.061 Uiso 1 1 calc R . .
C9 C 0.7577(9) 0.2328(7) 0.7930(6) 0.0436(18) Uani 1 1 d U . .
C10 C 0.8189(9) 0.1893(7) 0.6985(6) 0.0441(18) Uani 1 1 d U . .
C11 C 0.7699(10) 0.1572(8) 0.6459(7) 0.055(2) Uani 1 1 d U . .
H11A H 0.6901 0.1568 0.6710 0.066 Uiso 1 1 calc R . .
C12 C 0.8407(10) 0.1265(8) 0.5575(7) 0.053(2) Uani 1 1 d U . .
H12A H 0.8092 0.1048 0.5208 0.064 Uiso 1 1 calc R . .
C13 C 0.9561(10) 0.1264(8) 0.5208(7) 0.052(2) Uani 1 1 d U . .
H13A H 1.0036 0.1085 0.4581 0.063 Uiso 1 1 calc R . .
C14 C 1.0012(9) 0.1536(7) 0.5787(6) 0.0439(18) Uani 1 1 d U . .
C15 C 1.1219(9) 0.1538(7) 0.5574(6) 0.047(2) Uani 1 1 d U . .
C16 C 1.2282(9) 0.1269(7) 0.4829(6) 0.046(2) Uani 1 1 d U . .
H16A H 1.2414 0.0978 0.4275 0.056 Uiso 1 1 calc R . .
C17 C 1.3113(8) 0.1504(7) 0.5041(6) 0.0453(19) Uani 1 1 d U . .
C18 C 1.4344(8) 0.1505(8) 0.4508(6) 0.048(2) Uani 1 1 d U . .
C19 C 1.4856(10) 0.1968(9) 0.4833(8) 0.063(2) Uani 1 1 d U . .
H19A H 1.4439 0.2251 0.5428 0.075 Uiso 1 1 calc R . .
C20 C 1.5964(10) 0.2045(10) 0.4330(9) 0.073(3) Uani 1 1 d U . .
H20A H 1.6294 0.2408 0.4555 0.087 Uiso 1 1 calc R . .
C21 C 1.6588(10) 0.1578(10) 0.3484(8) 0.065(3) Uani 1 1 d U . .
H21A H 1.7366 0.1604 0.3138 0.078 Uiso 1 1 calc R . .
C22 C 1.6129(10) 0.1102(9) 0.3152(7) 0.065(3) Uani 1 1 d U . .
H22A H 1.6575 0.0783 0.2575 0.078 Uiso 1 1 calc R . .
C23 C 1.4982(10) 0.1066(9) 0.3648(7) 0.059(2) Uani 1 1 d U . .
C24 C 0.7190(13) 0.4155(12) 1.1288(9) 0.087(4) Uani 1 1 d U . .
H24A H 0.8037 0.4099 1.1042 0.131 Uiso 1 1 calc R . .
H24B H 0.7082 0.3691 1.1943 0.131 Uiso 1 1 calc R . .
H24C H 0.6632 0.4966 1.1311 0.131 Uiso 1 1 calc R . .
C25 C 1.4941(13) 0.0281(13) 0.2393(8) 0.093(4) Uani 1 1 d U . .
H25A H 1.4436 -0.0030 0.2288 0.139 Uiso 1 1 calc R . .
H25B H 1.5772 -0.0313 0.2363 0.139 Uiso 1 1 calc R . .
H25C H 1.4970 0.0958 0.1887 0.139 Uiso 1 1 calc R . .
C26 C 0.8844(9) 0.5806(8) 0.5954(7) 0.050(2) Uani 1 1 d U . .
H26A H 0.8530 0.6451 0.5477 0.060 Uiso 1 1 calc R . .
C27 C 0.9271(9) 0.5836(8) 0.6658(7) 0.052(2) Uani 1 1 d U . .
H27A H 0.9309 0.6477 0.6785 0.062 Uiso 1 1 calc R . .
C28 C 0.9643(9) 0.4674(7) 0.7154(6) 0.0442(19) Uani 1 1 d U . .
C29 C 1.0188(8) 0.4031(7) 0.7986(6) 0.0435(19) Uani 1 1 d U . .
C30 C 1.0470(9) 0.4458(8) 0.8593(6) 0.048(2) Uani 1 1 d U . .
H30A H 1.0305 0.5258 0.8489 0.058 Uiso 1 1 calc R . .
C31 C 1.0991(9) 0.3690(9) 0.9340(7) 0.054(2) Uani 1 1 d U . .
H31A H 1.1175 0.3964 0.9760 0.064 Uiso 1 1 calc R . .
C32 C 1.1245(9) 0.2528(8) 0.9477(6) 0.051(2) Uani 1 1 d U . .
H32A H 1.1620 0.1993 0.9980 0.061 Uiso 1 1 calc R . .
C33 C 1.0942(8) 0.2153(8) 0.8866(6) 0.0422(18) Uani 1 1 d U . .
C34 C 1.1084(8) 0.0993(8) 0.8889(6) 0.0427(18) Uani 1 1 d U . .
C35 C 1.1573(9) -0.0116(8) 0.9431(6) 0.049(2) Uani 1 1 d U . .
H35A H 1.1967 -0.0331 0.9936 0.059 Uiso 1 1 calc R . .
C36 C 1.1361(8) -0.0814(8) 0.9075(6) 0.046(2) Uani 1 1 d U . .
H36A H 1.1573 -0.1623 0.9299 0.056 Uiso 1 1 calc R . .
O1S_4 O 0.7797(9) 0.4307(8) 0.5051(7) 0.099(3) Uani 1 1 d DU . .
H1S_4 H 0.8012 0.3840 0.4684 0.149 Uiso 1 1 calc R . .
C1S_4 C 0.6474(13) 0.4693(13) 0.5485(11) 0.098(4) Uani 1 1 d DU . .
H1SB_4 H 0.6224 0.4050 0.5617 0.148 Uiso 1 1 calc R . .
H1SC_4 H 0.6039 0.5337 0.5032 0.148 Uiso 1 1 calc R . .
H1SA_4 H 0.6276 0.4949 0.6096 0.148 Uiso 1 1 calc R . .
O1S_5 O 1.468(3) 0.015(4) 0.009(4) 0.095(11) Uiso 0.25 1 d PDU A -1
C1S_5 C 1.591(4) -0.001(5) 0.008(4) 0.096(14) Uiso 0.25 1 d PDU A -1
O2W O 0.799(2) 0.3548(18) 0.3565(16) 0.110(6) Uiso 0.50 1 d P . 2
Cl1_1 Cl 0.9139(3) -0.1456(2) 0.77642(17) 0.0541(8) Uani 0.931(6) 1 d PDU B 1
O1_1 O 0.8518(7) -0.1348(6) 0.7083(4) 0.061(2) Uani 0.931(6) 1 d PDU B 1
O2_1 O 0.8356(6) -0.0688(5) 0.8438(4) 0.059(2) Uani 0.931(6) 1 d PDU B 1
O3_1 O 1.0172(7) -0.1140(8) 0.7240(6) 0.071(2) Uani 0.931(6) 1 d PDU B 1
O4_1 O 0.9555(8) -0.2618(5) 0.8268(5) 0.080(3) Uani 0.931(6) 1 d PDU B 1
Cl1_2 Cl 0.6162(5) 0.6959(6) 0.2591(5) 0.0511(18) Uiso 0.466(12) 1 d PDU C 1
O1_2 O 0.7077(13) 0.7052(15) 0.2872(12) 0.050(5) Uiso 0.466(12) 1 d PDU C 1
O2_2 O 0.5060(11) 0.7181(16) 0.3343(10) 0.084(5) Uiso 0.466(12) 1 d PDU C 1
O3_2 O 0.6623(16) 0.5790(10) 0.2432(14) 0.105(6) Uiso 0.466(12) 1 d PDU C 1
O4_2 O 0.5936(16) 0.7721(15) 0.1703(9) 0.108(7) Uiso 0.466(12) 1 d PDU C 1
Cl1_6 Cl 0.6353(6) 0.6530(7) 0.2874(6) 0.080(2) Uiso 0.534(12) 1 d PDU C 2
O1_6 O 0.6922(16) 0.7237(14) 0.2895(14) 0.077(7) Uiso 0.534(12) 1 d PDU C 2
O2_6 O 0.5218(10) 0.6736(14) 0.3593(9) 0.077(4) Uiso 0.534(12) 1 d PDU C 2
O3_6 O 0.7104(13) 0.5324(9) 0.3089(12) 0.105(6) Uiso 0.534(12) 1 d PDU C 2
O4_6 O 0.6200(14) 0.6780(15) 0.1908(8) 0.094(5) Uiso 0.534(12) 1 d PDU C 2
Cl1_3 Cl 1.019(3) -0.200(3) 0.744(3) 0.071(4) Uiso 0.069(6) 1 d PDU B 2
O1_3 O 1.087(7) -0.278(6) 0.676(5) 0.075(11) Uiso 0.069(6) 1 d PDU . 2
O2_3 O 1.062(8) -0.251(7) 0.831(4) 0.073(10) Uiso 0.069(6) 1 d PDU B 2
O3_3 O 0.892(4) -0.180(9) 0.768(7) 0.070(6) Uiso 0.069(6) 1 d PDU B 2
O4_3 O 1.034(9) -0.093(5) 0.703(6) 0.076(10) Uiso 0.069(6) 1 d PDU B 2

loop_
_atom_site_aniso_label
_atom_site_aniso_U_11
_atom_site_aniso_U_22
_atom_site_aniso_U_33
_atom_site_aniso_U_23
_atom_site_aniso_U_13
_atom_site_aniso_U_12
Fe1 0.0528(8) 0.0356(7) 0.0323(7) -0.0025(5) -0.0100(5) -0.0229(5)
O1 0.081(5) 0.062(4) 0.054(4) -0.014(3) -0.003(4) -0.032(4)
O2 0.087(5) 0.082(5) 0.045(4) -0.021(3) 0.000(4) -0.037(4)
N1 0.054(4) 0.043(4) 0.037(3) -0.003(3) -0.016(3) -0.018(3)
N2 0.059(4) 0.038(3) 0.037(3) 0.003(3) -0.017(3) -0.024(3)
N3 0.053(4) 0.037(3) 0.038(4) -0.005(3) -0.016(3) -0.019(3)
N4 0.059(4) 0.031(3) 0.039(3) 0.000(3) -0.016(3) -0.022(3)
N5 0.057(4) 0.040(4) 0.033(3) -0.003(3) -0.010(3) -0.020(3)
N6 0.055(4) 0.041(4) 0.040(4) -0.002(3) -0.006(3) -0.025(3)
N7 0.046(4) 0.043(4) 0.029(3) -0.001(3) -0.008(3) -0.024(3)
N8 0.043(4) 0.042(3) 0.038(4) -0.005(3) -0.005(3) -0.027(3)
N9 0.044(4) 0.037(3) 0.030(3) -0.004(3) -0.003(3) -0.020(3)
N10 0.053(4) 0.041(4) 0.030(3) 0.002(3) -0.012(3) -0.024(3)
C1 0.072(5) 0.047(4) 0.053(4) -0.003(4) 0.004(4) -0.021(4)
C2 0.078(6) 0.052(5) 0.062(5) -0.009(4) 0.006(5) -0.012(5)
C3 0.070(6) 0.076(6) 0.064(6) -0.003(5) 0.016(5) -0.006(5)
C4 0.072(6) 0.082(6) 0.072(6) -0.005(5) 0.000(5) -0.018(5)
C5 0.067(6) 0.060(5) 0.064(5) -0.002(4) -0.005(5) -0.020(5)
C6 0.066(5) 0.043(4) 0.051(4) 0.003(4) -0.009(4) -0.017(4)
C7 0.053(4) 0.036(4) 0.047(4) 0.010(3) -0.006(4) -0.015(4)
C8 0.052(5) 0.044(4) 0.057(5) 0.005(4) -0.016(4) -0.026(4)
C9 0.053(4) 0.037(4) 0.047(4) 0.004(3) -0.015(3) -0.029(3)
C10 0.058(4) 0.037(4) 0.045(4) 0.001(3) -0.024(4) -0.022(3)
C11 0.060(5) 0.049(5) 0.060(5) 0.001(4) -0.025(4) -0.025(4)
C12 0.069(5) 0.043(4) 0.060(5) -0.006(4) -0.028(4) -0.025(4)
C13 0.073(5) 0.036(4) 0.049(4) -0.005(4) -0.012(4) -0.025(4)
C14 0.062(4) 0.034(4) 0.042(4) -0.006(3) -0.017(4) -0.020(3)
C15 0.066(4) 0.035(4) 0.036(4) 0.001(3) -0.010(4) -0.022(3)
C16 0.067(5) 0.038(4) 0.037(4) -0.006(3) -0.013(4) -0.023(4)
C17 0.057(4) 0.040(4) 0.038(4) -0.005(3) -0.013(3) -0.019(3)
C18 0.049(4) 0.045(4) 0.042(4) 0.002(3) -0.008(3) -0.021(3)
C19 0.057(5) 0.069(5) 0.061(5) -0.011(4) -0.012(4) -0.026(4)
C20 0.058(5) 0.079(6) 0.075(6) -0.015(5) -0.006(5) -0.029(5)
C21 0.055(5) 0.071(6) 0.059(5) -0.004(5) -0.009(4) -0.025(4)
C22 0.066(5) 0.059(5) 0.042(5) 0.000(4) -0.001(4) -0.016(4)
C23 0.067(5) 0.058(4) 0.040(4) -0.007(4) 0.000(4) -0.026(4)
C24 0.116(9) 0.095(8) 0.063(7) -0.035(6) 0.005(7) -0.059(7)
C25 0.099(9) 0.120(10) 0.053(7) -0.038(7) 0.006(6) -0.042(8)
C26 0.057(5) 0.039(4) 0.041(4) 0.000(4) -0.004(4) -0.020(4)
C27 0.062(5) 0.048(4) 0.044(4) -0.010(4) 0.000(4) -0.030(4)
C28 0.054(4) 0.039(4) 0.036(4) -0.001(3) -0.005(3) -0.023(3)
C29 0.050(4) 0.043(4) 0.038(4) -0.011(3) -0.003(3) -0.023(3)
C30 0.060(5) 0.053(4) 0.042(4) -0.016(4) -0.005(4) -0.030(4)
C31 0.069(5) 0.063(5) 0.038(4) -0.015(4) -0.011(4) -0.031(4)
C32 0.065(5) 0.058(5) 0.035(4) -0.007(4) -0.010(4) -0.030(4)
C33 0.048(4) 0.051(4) 0.034(4) -0.011(3) -0.004(3) -0.027(3)
C34 0.050(4) 0.048(4) 0.033(4) -0.007(3) -0.009(3) -0.023(3)
C35 0.064(5) 0.052(4) 0.030(4) -0.001(3) -0.013(4) -0.024(4)
C36 0.059(5) 0.037(4) 0.036(4) 0.003(3) -0.011(4) -0.020(4)
O1S_4 0.114(7) 0.101(7) 0.094(6) -0.020(5) -0.011(5) -0.061(6)
C1S_4 0.104(10) 0.092(9) 0.100(9) 0.002(8) -0.024(8) -0.052(8)
Cl1_1 0.086(2) 0.0513(15) 0.0378(13) -0.0036(11) -0.0181(13) -0.0380(14)
O1_1 0.090(5) 0.072(5) 0.046(4) -0.002(3) -0.028(4) -0.049(4)
O2_1 0.097(6) 0.045(4) 0.040(4) -0.010(3) -0.014(4) -0.032(4)
O3_1 0.088(5) 0.089(6) 0.056(5) -0.019(4) -0.007(4) -0.054(4)
O4_1 0.134(6) 0.045(4) 0.052(4) -0.006(3) -0.026(4) -0.026(4)

loop_
_atom_type_symbol
_atom_type_description
_atom_type_scat_dispersion_real
_atom_type_scat_dispersion_imag
_atom_type_scat_source
C C -0.0020 0.0020 'WCROMER Program in WinGX L.Kissel & R.H.Pratt Acta Cryst A46 170 1990'
H H 0.0000 0.0000 'WCROMER Program in WinGX L.Kissel & R.H.Pratt Acta Cryst A46 170 1990'
N N -0.0031 0.0040 'WCROMER Program in WinGX L.Kissel & R.H.Pratt Acta Cryst A46 170 1990'
O O -0.0041 0.0074 'WCROMER Program in WinGX L.Kissel & R.H.Pratt Acta Cryst A46 170 1990'
Cl Cl 0.1408 0.1896 'WCROMER Program in WinGX L.Kissel & R.H.Pratt Acta Cryst A46 170 1990'
Fe Fe 0.2064 0.9930 'WCROMER Program in WinGX L.Kissel & R.H.Pratt Acta Cryst A46 170 1990'

loop_
_geom_angle_atom_site_label_1
_geom_angle_atom_site_label_2
_geom_angle_atom_site_label_3
_geom_angle
_geom_angle_site_symmetry_1
N8 Fe1 N3 176.4(3) .
N8 Fe1 N2 97.4(3) .
N3 Fe1 N2 79.0(3) .
N8 Fe1 N7 80.0(3) .
N3 Fe1 N7 99.6(3) .
N2 Fe1 N7 91.9(3) .
N8 Fe1 N9 79.6(3) .
N3 Fe1 N9 101.0(3) .
N2 Fe1 N9 91.9(3) .
N7 Fe1 N9 159.5(3) .
N8 Fe1 N4 104.1(3) .
N3 Fe1 N4 79.5(3) .
N2 Fe1 N4 158.5(3) .
N7 Fe1 N4 91.7(3) .
N9 Fe1 N4 92.1(3) .
C1 O1 C24 120.3(9) .
C23 O2 C25 119.7(9) .
N2 N1 C7 111.9(8) .
N2 N1 H1A 124.0 .
C7 N1 H1A 124.0 .
C9 N2 N1 105.0(7) .
C9 N2 Fe1 118.4(6) .
N1 N2 Fe1 136.6(6) .
C10 N3 C14 121.6(8) .
C10 N3 Fe1 119.4(6) .
C14 N3 Fe1 119.0(6) .
N5 N4 C15 104.6(7) .
N5 N4 Fe1 139.7(6) .
C15 N4 Fe1 115.7(6) .
N4 N5 C17 113.3(8) .
N4 N5 H5 123.4 .
C17 N5 H5 123.4 .
N7 N6 C26 110.4(8) .
N7 N6 H6A 124.8 .
C26 N6 H6A 124.8 .
N6 N7 C28 105.6(7) .
N6 N7 Fe1 138.3(6) .
C28 N7 Fe1 116.0(6) .
C29 N8 C33 120.3(7) .
C29 N8 Fe1 119.4(6) .
C33 N8 Fe1 120.2(6) .
N10 N9 C34 105.8(7) .
N10 N9 Fe1 138.3(6) .
C34 N9 Fe1 115.9(6) .
N9 N10 C36 111.8(7) .
N9 N10 H10 124.1 .
C36 N10 H10 124.1 .
O1 C1 C6 118.3(9) .
O1 C1 C2 121.9(12) .
C6 C1 C2 119.6(12) .
C1 C2 C3 119.6(13) .
C1 C2 H2A 120.2 .
C3 C2 H2A 120.2 .
C2 C3 C4 122.0(12) .
C2 C3 H3A 119.0 .
C4 C3 H3A 119.0 .
C5 C4 C3 115.8(13) .
C5 C4 H4A 122.1 .
C3 C4 H4A 122.1 .
C6 C5 C4 124.6(13) .
C6 C5 H5A 117.7 .
C4 C5 H5A 117.7 .
C5 C6 C1 118.3(10) .
C5 C6 C7 119.3(11) .
C1 C6 C7 122.4(10) .
C8 C7 N1 104.9(8) .
C8 C7 C6 132.0(10) .
N1 C7 C6 123.1(10) .
C7 C8 C9 106.9(9) .
C7 C8 H8A 126.5 .
C9 C8 H8A 126.5 .
N2 C9 C8 111.3(8) .
N2 C9 C10 112.0(8) .
C8 C9 C10 136.7(9) .
N3 C10 C11 120.7(9) .
N3 C10 C9 111.1(7) .
C11 C10 C9 128.2(9) .
C12 C11 C10 118.0(10) .
C12 C11 H11A 121.0 .
C10 C11 H11A 121.0 .
C11 C12 C13 121.4(9) .
C11 C12 H12A 119.3 .
C13 C12 H12A 119.3 .
C12 C13 C14 117.6(9) .
C12 C13 H13A 121.2 .
C14 C13 H13A 121.2 .
N3 C14 C13 120.6(9) .
N3 C14 C15 112.0(8) .
C13 C14 C15 127.4(8) .
N4 C15 C16 110.1(8) .
N4 C15 C14 113.8(8) .
C16 C15 C14 136.0(8) .
C17 C16 C15 107.4(8) .
C17 C16 H16A 126.3 .
C15 C16 H16A 126.3 .
N5 C17 C16 104.5(8) .
N5 C17 C18 121.2(9) .
C16 C17 C18 134.0(8) .
C19 C18 C23 118.2(10) .
C19 C18 C17 120.4(9) .
C23 C18 C17 121.4(9) .
C18 C19 C20 122.1(11) .
C18 C19 H19A 119.0 .
C20 C19 H19A 119.0 .
C19 C20 C21 118.2(12) .
C19 C20 H20A 120.9 .
C21 C20 H20A 120.9 .
C22 C21 C20 121.5(11) .
C22 C21 H21A 119.2 .
C20 C21 H21A 119.2 .
C21 C22 C23 119.9(11) .
C21 C22 H22A 120.1 .
C23 C22 H22A 120.1 .
O2 C23 C18 116.2(9) .
O2 C23 C22 123.8(10) .
C18 C23 C22 120.0(11) .
O1 C24 H24A 109.5 .
O1 C24 H24B 109.5 .
H24A C24 H24B 109.5 .
O1 C24 H24C 109.5 .
H24A C24 H24C 109.5 .
H24B C24 H24C 109.5 .
O2 C25 H25A 109.5 .
O2 C25 H25B 109.5 .
H25A C25 H25B 109.5 .
O2 C25 H25C 109.5 .
H25A C25 H25C 109.5 .
H25B C25 H25C 109.5 .
N6 C26 C27 110.0(8) .
N6 C26 H26A 125.0 .
C27 C26 H26A 125.0 .
C26 C27 C28 102.7(8) .
C26 C27 H27A 128.6 .
C28 C27 H27A 128.6 .
N7 C28 C27 111.2(8) .
N7 C28 C29 113.4(7) .
C27 C28 C29 135.4(9) .
N8 C29 C30 120.5(8) .
N8 C29 C28 111.0(7) .
C30 C29 C28 128.5(8) .
C31 C30 C29 118.8(9) .
C31 C30 H30A 120.6 .
C29 C30 H30A 120.6 .
C32 C31 C30 120.2(9) .
C32 C31 H31A 119.9 .
C30 C31 H31A 119.9 .
C31 C32 C33 118.7(9) .
C31 C32 H32A 120.6 .
C33 C32 H32A 120.6 .
N8 C33 C32 121.5(8) .
N8 C33 C34 110.0(7) .
C32 C33 C34 128.6(9) .
N9 C34 C35 108.9(8) .
N9 C34 C33 114.3(8) .
C35 C34 C33 136.8(8) .
C36 C35 C34 104.8(8) .
C36 C35 H35A 127.6 .
C34 C35 H35A 127.6 .
N10 C36 C35 108.7(8) .
N10 C36 H36A 125.6 .
C35 C36 H36A 125.6 .
C1S_4 O1S_4 H1S_4 109.5 .
O1S_4 C1S_4 H1SB_4 109.5 .
O1S_4 C1S_4 H1SC_4 109.5 .
H1SB_4 C1S_4 H1SC_4 109.5 .
O1S_4 C1S_4 H1SA_4 109.5 .
H1SB_4 C1S_4 H1SA_4 109.5 .
H1SC_4 C1S_4 H1SA_4 109.5 .
O4_1 Cl1_1 O2_1 110.2(4) .
O4_1 Cl1_1 O1_1 109.8(5) .
O2_1 Cl1_1 O1_1 110.8(4) .
O4_1 Cl1_1 O3_1 109.4(6) .
O2_1 Cl1_1 O3_1 107.6(4) .
O1_1 Cl1_1 O3_1 108.9(5) .
O2_2 Cl1_2 O4_2 110.3(8) .
O2_2 Cl1_2 O1_2 110.4(8) .
O4_2 Cl1_2 O1_2 111.7(8) .
O2_2 Cl1_2 O3_2 109.3(8) .
O4_2 Cl1_2 O3_2 107.6(8) .
O1_2 Cl1_2 O3_2 107.5(8) .
O2_6 Cl1_6 O1_6 110.2(8) .
O2_6 Cl1_6 O3_6 107.1(8) .
O1_6 Cl1_6 O3_6 111.0(8) .
O2_6 Cl1_6 O4_6 112.1(8) .
O1_6 Cl1_6 O4_6 108.1(8) .
O3_6 Cl1_6 O4_6 108.3(8) .
O1_3 Cl1_3 O3_3 109.4(10) .
O1_3 Cl1_3 O2_3 109.4(10) .
O3_3 Cl1_3 O2_3 109.7(10) .
O1_3 Cl1_3 O4_3 109.5(10) .
O3_3 Cl1_3 O4_3 109.5(10) .
O2_3 Cl1_3 O4_3 109.3(10) .
O2W O1_3 Cl1_3 142(6) 2_756

loop_
_geom_bond_atom_site_label_1
_geom_bond_atom_site_label_2
_geom_bond_distance
_geom_bond_site_symmetry_2
Fe1 N8 1.916(7) .
Fe1 N3 1.932(7) .
Fe1 N2 1.935(8) .
Fe1 N7 1.955(7) .
Fe1 N9 1.956(7) .
Fe1 N4 1.988(7) .
O1 C1 1.385(14) .
O1 C24 1.437(14) .
O2 C23 1.370(13) .
O2 C25 1.445(12) .
N1 N2 1.356(10) .
N1 C7 1.370(12) .
N1 H1A 0.8800 .
N2 C9 1.313(11) .
N3 C10 1.304(11) .
N3 C14 1.350(11) .
N4 N5 1.351(10) .
N4 C15 1.357(11) .
N5 C17 1.368(10) .
N5 H5 0.8800 .
N6 N7 1.330(9) .
N6 C26 1.355(11) .
N6 H6A 0.8800 .
N7 C28 1.353(11) .
N8 C29 1.338(11) .
N8 C33 1.359(11) .
N9 N10 1.320(9) .
N9 C34 1.367(11) .
N10 C36 1.328(11) .
N10 H10 0.8800 .
C1 C6 1.389(16) .
C1 C2 1.390(14) .
C2 C3 1.392(19) .
C2 H2A 0.9500 .
C3 C4 1.39(2) .
C3 H3A 0.9500 .
C4 C5 1.374(16) .
C4 H4A 0.9500 .
C5 C6 1.374(16) .
C5 H5A 0.9500 .
C6 C7 1.460(14) .
C7 C8 1.363(14) .
C8 C9 1.383(13) .
C8 H8A 0.9500 .
C9 C10 1.499(13) .
C10 C11 1.407(13) .
C11 C12 1.368(14) .
C11 H11A 0.9500 .
C12 C13 1.371(14) .
C12 H12A 0.9500 .
C13 C14 1.392(13) .
C13 H13A 0.9500 .
C14 C15 1.453(13) .
C15 C16 1.389(13) .
C16 C17 1.383(13) .
C16 H16A 0.9500 .
C17 C18 1.483(13) .
C18 C19 1.345(14) .
C18 C23 1.391(13) .
C19 C20 1.374(15) .
C19 H19A 0.9500 .
C20 C21 1.390(16) .
C20 H20A 0.9500 .
C21 C22 1.310(16) .
C21 H21A 0.9500 .
C22 C23 1.396(15) .
C22 H22A 0.9500 .
C24 H24A 0.9800 .
C24 H24B 0.9800 .
C24 H24C 0.9800 .
C25 H25A 0.9800 .
C25 H25B 0.9800 .
C25 H25C 0.9800 .
C26 C27 1.360(14) .
C26 H26A 0.9500 .
C27 C28 1.414(12) .
C27 H27A 0.9500 .
C28 C29 1.468(13) .
C29 C30 1.417(12) .
C30 C31 1.383(13) .
C30 H30A 0.9500 .
C31 C32 1.378(13) .
C31 H31A 0.9500 .
C32 C33 1.391(12) .
C32 H32A 0.9500 .
C33 C34 1.450(12) .
C34 C35 1.403(12) .
C35 C36 1.357(13) .
C35 H35A 0.9500 .
C36 H36A 0.9500 .
O1S_4 C1S_4 1.467(16) .
O1S_4 H1S_4 0.8400 .
C1S_4 H1SB_4 0.9800 .
C1S_4 H1SC_4 0.9800 .
C1S_4 H1SA_4 0.9800 .
O1S_5 C1S_5 1.47(3) .
O2W O1_3 1.35(6) 2_756
Cl1_1 O4_1 1.421(6) .
Cl1_1 O2_1 1.425(5) .
Cl1_1 O1_1 1.432(5) .
Cl1_1 O3_1 1.443(6) .
Cl1_2 O2_2 1.421(7) .
Cl1_2 O4_2 1.423(7) .
Cl1_2 O1_2 1.432(7) .
Cl1_2 O3_2 1.444(7) .
Cl1_6 O2_6 1.425(7) .
Cl1_6 O1_6 1.433(7) .
Cl1_6 O3_6 1.433(7) .
Cl1_6 O4_6 1.437(7) .
Cl1_3 O1_3 1.430(8) .
Cl1_3 O3_3 1.431(8) .
Cl1_3 O2_3 1.431(8) .
Cl1_3 O4_3 1.431(8) .
O1_3 O2W 1.35(6) 2_756

loop_
_geom_hbond_atom_site_label_D
_geom_hbond_atom_site_label_H
_geom_hbond_atom_site_label_A
_geom_hbond_distance_DH
_geom_hbond_distance_HA
_geom_hbond_distance_DA
_geom_hbond_angle_DHA
_geom_hbond_site_symmetry_A
N1 H1A O1 0.88 1.98 2.592(10) 125.0 .
N5 H5 O1_6 0.88 1.98 2.831(14) 163.1 2_766
N5 H5 O1_2 0.88 2.08 2.914(14) 158.0 2_766
N6 H6A O1S_4 0.88 1.84 2.696(13) 164.5 .
N10 H10 O4_3 0.88 1.96 2.82(9) 167.1 .
N10 H10 O3_1 0.88 2.00 2.881(10) 177.5 .
N10 H10 O2_3 0.88 2.59 3.22(9) 129.2 .
N10 H10 Cl1_3 0.88 2.75 3.59(4) 160.0 .
N10 H10 Cl1_1 0.88 2.89 3.702(8) 154.2 .
O1S_4 H1S_4 O2W 0.84 1.84 2.60(2) 149.8 .
O1S_4 H1S_4 O1_3 0.84 2.56 3.36(4) 160.9 2_756
